data_4001524
loop_
_publ_author_name
'Lin, Chia-Her'
'Yang, Ya-Ching'
'Chen, Chun-Yu'
'Wang, Sue-Lein'

_publ_section_title
;
 Unequivocal Heteroatom Insertion into a 24-Ring Channel Gallophosphate
 and Its Photoluminescence
;
_journal_issue 8
_journal_name_full 'Chemistry of Materials'
_journal_page_first 2095
_journal_paper_doi 10.1021/cm052859r
_journal_volume 18
_journal_year 2006
_chemical_formula_sum 'C4 H15.1 Co0.1 Cr0.1 Ga1.8 N3 O9 P2'
_chemical_formula_weight 447.82
_chemical_name_systematic
; 
 ? 
;
_space_group_IT_number 148
_symmetry_space_group_name_Hall '-R 3'
_symmetry_space_group_name_H-M 'R -3 :H'
_atom_sites_solution_hydrogens geom
_atom_sites_solution_primary direct
_atom_sites_solution_secondary difmap
_audit_creation_method SHELXL-97
_cell_angle_alpha 90.00
_cell_angle_beta 90.00
_cell_angle_gamma 120.00
_cell_formula_units_Z 18
_cell_length_a 23.7422(7)
_cell_length_b 23.7422(7)
_cell_length_c 13.4888(6)
_cell_measurement_temperature 295(2)
_cell_volume 6584.8(4)
_computing_structure_refinement 'SHELXL-97 (Sheldrick, 1997)'
_computing_structure_solution 'SHELXS-97 (Sheldrick, 1990)'
_diffrn_ambient_temperature 295(2)
_diffrn_measured_fraction_theta_full 0.971
_diffrn_measured_fraction_theta_max 0.971
_diffrn_radiation_monochromator graphite
_diffrn_radiation_source 'fine-focus sealed tube'
_diffrn_radiation_type MoK\a
_diffrn_radiation_wavelength 0.71073
_diffrn_reflns_av_R_equivalents 0.0337
_diffrn_reflns_av_sigmaI/netI 0.0263
_diffrn_reflns_limit_h_max 31
_diffrn_reflns_limit_h_min -31
_diffrn_reflns_limit_k_max 22
_diffrn_reflns_limit_k_min -31
_diffrn_reflns_limit_l_max 17
_diffrn_reflns_limit_l_min -17
_diffrn_reflns_number 14106
_diffrn_reflns_theta_full 28.33
_diffrn_reflns_theta_max 28.33
_diffrn_reflns_theta_min 1.72
_exptl_absorpt_coefficient_mu 3.763
_exptl_crystal_density_diffrn 2.033
_exptl_crystal_density_method 'not measured'
_exptl_crystal_F_000 4014
_refine_diff_density_max 1.272
_refine_diff_density_min -0.475
_refine_diff_density_rms 0.157
_refine_ls_extinction_coef 0.00023(4)
_refine_ls_extinction_expression Fc^*^=kFc[1+0.001xFc^2^\l^3^/sin(2\q)]^-1/4^
_refine_ls_extinction_method SHELXL
_refine_ls_goodness_of_fit_ref 1.146
_refine_ls_hydrogen_treatment mixed
_refine_ls_matrix_type full
_refine_ls_number_parameters 181
_refine_ls_number_reflns 3545
_refine_ls_number_restraints 0
_refine_ls_restrained_S_all 1.146
_refine_ls_R_factor_all 0.0491
_refine_ls_R_factor_gt 0.0422
_refine_ls_shift/su_max 0.077
_refine_ls_shift/su_mean 0.003
_refine_ls_structure_factor_coef Fsqd
_refine_ls_weighting_details 'calc w=1/[\s^2^(Fo^2^)+(0.0626P)^2^+44.2514P] where P=(Fo^2^+2Fc^2^)/3'
_refine_ls_weighting_scheme calc
_refine_ls_wR_factor_gt 0.1160
_refine_ls_wR_factor_ref 0.1194
_reflns_number_gt 3154
_reflns_number_total 3545
_reflns_threshold_expression >2sigma(I)
_cod_data_source_file cm052859rsi20051227_092242.cif
_cod_data_source_block NTHU-1CrCo
_cod_original_formula_sum 'C4 H15.10 Co0.10 Cr0.10 Ga1.80 N3 O9 P2'
_cod_database_code 4001524

loop_
_symmetry_equiv_pos_as_xyz
'x, y, z'
'-y, x-y, z'
'-x+y, -x, z'
'x+2/3, y+1/3, z+1/3'
'-y+2/3, x-y+1/3, z+1/3'
'-x+y+2/3, -x+1/3, z+1/3'
'x+1/3, y+2/3, z+2/3'
'-y+1/3, x-y+2/3, z+2/3'
'-x+y+1/3, -x+2/3, z+2/3'
'-x, -y, -z'
'y, -x+y, -z'
'x-y, x, -z'
'-x+2/3, -y+1/3, -z+1/3'
'y+2/3, -x+y+1/3, -z+1/3'
'x-y+2/3, x+1/3, -z+1/3'
'-x+1/3, -y+2/3, -z+2/3'
'y+1/3, -x+y+2/3, -z+2/3'
'x-y+1/3, x+2/3, -z+2/3'

loop_
_atom_site_label
_atom_site_type_symbol
_atom_site_fract_x
_atom_site_fract_y
_atom_site_fract_z
_atom_site_U_iso_or_equiv
_atom_site_adp_type
_atom_site_occupancy
_atom_site_symmetry_multiplicity
_atom_site_calc_flag
_atom_site_refinement_flags
Ga1 Ga 0.36039(2) 0.09303(2) 0.11998(3) 0.01745(14) Uani 0.90 1 d P
Co1 Co 0.36039(2) 0.09303(2) 0.11998(3) 0.01745(14) Uani 0.10 1 d P
Ga2 Ga 0.34981(2) 0.24277(2) -0.08458(3) 0.01875(14) Uani 0.90 1 d P
Cr2 Cr 0.34981(2) 0.24277(2) -0.08458(3) 0.01875(14) Uani 0.10 1 d P
P1 P 0.41876(5) 0.23619(5) 0.11949(7) 0.0187(2) Uani 1 1 d .
P2 P 0.32681(5) -0.01304(5) 0.27712(7) 0.0160(2) Uani 1 1 d .
O1 O 0.36719(15) 0.21018(15) 0.0374(2) 0.0257(6) Uani 1 1 d .
O2 O 0.42234(14) 0.17578(13) 0.1564(2) 0.0216(6) Uani 1 1 d .
O3 O 0.27517(14) 0.07387(14) 0.1268(2) 0.0230(6) Uani 1 1 d .
O4 O 0.48414(16) 0.28969(16) 0.0893(3) 0.0372(8) Uani 1 1 d .
O5 O 0.37531(13) 0.04450(14) 0.2116(2) 0.0205(6) Uani 1 1 d .
O6 O 0.37470(15) 0.07508(14) -0.0083(2) 0.0239(6) Uani 1 1 d .
O7 O 0.33636(16) 0.27152(14) -0.2173(2) 0.0241(6) Uani 1 1 d .
O8 O 0.36640(14) 0.32273(13) -0.0267(2) 0.0215(6) Uani 1 1 d .
N1 N 0.4444(2) 0.27551(19) -0.1307(3) 0.0288(8) Uani 1 1 d .
N2 N 0.3326(2) 0.15656(18) -0.1489(3) 0.0307(8) Uani 1 1 d .
N3 N 0.25082(18) 0.18856(18) -0.0587(3) 0.0269(8) Uani 1 1 d .
C1 C 0.4473(3) 0.2182(3) -0.1696(4) 0.0428(12) Uani 1 1 d .
C2 C 0.3850(3) 0.1730(3) -0.2202(4) 0.0431(13) Uani 1 1 d .
C3 C 0.2648(3) 0.1223(2) -0.1831(4) 0.0388(12) Uani 1 1 d .
C4 C 0.2237(3) 0.1210(2) -0.0963(4) 0.0399(12) Uani 1 1 d .
O9 O 0.5269(7) 0.3236(7) -0.3421(10) 0.098(4) Uiso 0.50 1 d P
O10 O 0.593(2) 0.314(2) 0.188(3) 0.309(19) Uiso 0.50 1 d P
H1 H 0.4556 0.3050 -0.1798 0.050 Uiso 1 1 d .
H2 H 0.4725 0.2927 -0.0794 0.050 Uiso 1 1 d .
H3 H 0.3280 0.1260 -0.1061 0.050 Uiso 1 1 d .
H4 H 0.2354 0.2102 -0.0838 0.050 Uiso 1 1 d .
H5 H 0.2370 0.1820 0.0051 0.050 Uiso 1 1 d .
H6 H 0.4529 0.1935 -0.1109 0.050 Uiso 1 1 d .
H7 H 0.4840 0.2380 -0.2122 0.050 Uiso 1 1 d .
H8 H 0.3784 0.1939 -0.2764 0.050 Uiso 1 1 d .
H9 H 0.3899 0.1376 -0.2539 0.050 Uiso 1 1 d .
H10 H 0.2546 0.1478 -0.2357 0.050 Uiso 1 1 d .
H11 H 0.2581 0.0802 -0.2044 0.050 Uiso 1 1 d .
H12 H 0.1804 0.1073 -0.1259 0.050 Uiso 1 1 d .
H13 H 0.2280 0.0972 -0.0382 0.050 Uiso 1 1 d .

loop_
_atom_site_aniso_label
_atom_site_aniso_U_11
_atom_site_aniso_U_22
_atom_site_aniso_U_33
_atom_site_aniso_U_23
_atom_site_aniso_U_13
_atom_site_aniso_U_12
Ga1 0.0202(2) 0.0181(2) 0.0117(2) 0.00058(15) -0.00158(15) 0.00781(18)
Co1 0.0202(2) 0.0181(2) 0.0117(2) 0.00058(15) -0.00158(15) 0.00781(18)
Ga2 0.0266(3) 0.0178(2) 0.0133(2) -0.00069(16) -0.00173(16) 0.01220(19)
Cr2 0.0266(3) 0.0178(2) 0.0133(2) -0.00069(16) -0.00173(16) 0.01220(19)
P1 0.0182(5) 0.0163(5) 0.0181(5) 0.0016(4) 0.0002(4) 0.0060(4)
P2 0.0201(5) 0.0159(4) 0.0107(4) -0.0002(3) -0.0006(3) 0.0080(4)
O1 0.0339(17) 0.0241(15) 0.0162(13) 0.0020(11) -0.0051(12) 0.0122(13)
O2 0.0221(14) 0.0199(14) 0.0221(14) -0.0007(11) -0.0054(11) 0.0101(12)
O3 0.0217(14) 0.0236(14) 0.0223(14) -0.0034(11) -0.0032(11) 0.0104(12)
O4 0.0255(17) 0.0276(17) 0.047(2) 0.0083(15) 0.0088(15) 0.0045(14)
O5 0.0203(14) 0.0221(14) 0.0161(13) 0.0045(11) -0.0005(10) 0.0083(11)
O6 0.0278(15) 0.0216(14) 0.0154(13) -0.0026(11) -0.0013(11) 0.0072(12)
O7 0.0384(17) 0.0245(15) 0.0150(13) 0.0002(11) -0.0047(12) 0.0200(14)
O8 0.0296(15) 0.0194(13) 0.0159(13) -0.0008(10) 0.0041(11) 0.0126(12)
N1 0.035(2) 0.0271(19) 0.0285(19) 0.0053(15) 0.0049(16) 0.0187(17)
N2 0.051(2) 0.0253(19) 0.0220(18) -0.0026(14) -0.0065(17) 0.0233(18)
N3 0.0286(19) 0.0243(18) 0.0248(18) 0.0058(14) -0.0005(15) 0.0111(16)
C1 0.052(3) 0.047(3) 0.043(3) 0.000(2) 0.010(2) 0.035(3)
C2 0.071(4) 0.047(3) 0.027(2) -0.005(2) 0.005(2) 0.042(3)
C3 0.059(3) 0.027(2) 0.028(2) -0.0094(19) -0.017(2) 0.020(2)
C4 0.041(3) 0.029(2) 0.038(3) 0.001(2) -0.010(2) 0.009(2)

loop_
_atom_type_symbol
_atom_type_description
_atom_type_scat_dispersion_real
_atom_type_scat_dispersion_imag
_atom_type_scat_source
C C 0.0033 0.0016 'International Tables Vol C Tables 4.2.6.8 and 6.1.1.4'
H H 0.0000 0.0000 'International Tables Vol C Tables 4.2.6.8 and 6.1.1.4'
N N 0.0061 0.0033 'International Tables Vol C Tables 4.2.6.8 and 6.1.1.4'
O O 0.0106 0.0060 'International Tables Vol C Tables 4.2.6.8 and 6.1.1.4'
P P 0.1023 0.0942 'International Tables Vol C Tables 4.2.6.8 and 6.1.1.4'
Cr Cr 0.3209 0.6236 'International Tables Vol C Tables 4.2.6.8 and 6.1.1.4'
Co Co 0.3494 0.9721 'International Tables Vol C Tables 4.2.6.8 and 6.1.1.4'
Ga Ga 0.2307 1.6083 'International Tables Vol C Tables 4.2.6.8 and 6.1.1.4'

loop_
_geom_angle_atom_site_label_1
_geom_angle_atom_site_label_2
_geom_angle_atom_site_label_3
_geom_angle
_geom_angle_site_symmetry_1
_geom_angle_site_symmetry_3
O2 Ga1 O3 116.37(13) . .
O2 Ga1 O5 100.85(12) . .
O3 Ga1 O5 110.09(13) . .
O2 Ga1 O6 110.77(13) . .
O3 Ga1 O6 107.16(13) . .
O5 Ga1 O6 111.60(13) . .
O8 Ga2 O1 94.05(13) . .
O8 Ga2 O7 90.89(12) . .
O1 Ga2 O7 173.89(13) . .
O8 Ga2 N2 179.27(16) . .
O1 Ga2 N2 86.40(14) . .
O7 Ga2 N2 88.63(13) . .
O8 Ga2 N3 98.95(14) . .
O1 Ga2 N3 90.62(14) . .
O7 Ga2 N3 92.16(14) . .
N2 Ga2 N3 81.61(16) . .
O8 Ga2 N1 95.97(14) . .
O1 Ga2 N1 89.84(14) . .
O7 Ga2 N1 86.06(14) . .
N2 Ga2 N1 83.45(16) . .
N3 Ga2 N1 165.00(16) . .
O4 P1 O1 115.3(2) . .
O4 P1 O2 111.02(19) . .
O1 P1 O2 105.06(16) . .
O4 P1 O3 110.00(19) . 13
O1 P1 O3 107.19(17) . 13
O2 P1 O3 107.86(16) . 13
O7 P2 O8 109.99(17) 11 13
O7 P2 O5 111.99(16) 11 .
O8 P2 O5 110.86(16) 13 .
O7 P2 O6 109.99(18) 11 6
O8 P2 O6 108.10(16) 13 6
O5 P2 O6 105.76(17) . 6
P1 O1 Ga2 137.32(19) . .
P1 O2 Ga1 121.03(17) . .
P1 O3 Ga1 123.13(17) 13 .
P2 O5 Ga1 130.10(18) . .
P2 O6 Ga1 126.50(18) 8_544 .
P2 O7 Ga2 145.95(18) 12 .
P2 O8 Ga2 138.77(18) 13 .
C1 N1 Ga2 107.4(3) . .
C1 N1 H1 108.6 . .
Ga2 N1 H1 110.8 . .
C1 N1 H2 108.8 . .
Ga2 N1 H2 110.9 . .
H1 N1 H2 110.3 . .
C2 N2 C3 119.4(4) . .
C2 N2 Ga2 107.0(3) . .
C3 N2 Ga2 107.4(3) . .
C2 N2 H3 112.6 . .
C3 N2 H3 95.7 . .
Ga2 N2 H3 114.7 . .
C4 N3 Ga2 111.0(3) . .
C4 N3 H4 115.9 . .
Ga2 N3 H4 105.0 . .
C4 N3 H5 102.4 . .
Ga2 N3 H5 117.9 . .
H4 N3 H5 104.9 . .
C2 C1 N1 109.7(4) . .
C2 C1 H6 107.8 . .
N1 C1 H6 109.0 . .
C2 C1 H7 114.5 . .
N1 C1 H7 102.2 . .
H6 C1 H7 113.4 . .
N2 C2 C1 107.2(4) . .
N2 C2 H8 108.6 . .
C1 C2 H8 110.4 . .
N2 C2 H9 120.7 . .
C1 C2 H9 108.6 . .
H8 C2 H9 101.0 . .
N2 C3 C4 106.5(4) . .
N2 C3 H10 113.7 . .
C4 C3 H10 101.8 . .
N2 C3 H11 103.4 . .
C4 C3 H11 115.8 . .
H10 C3 H11 115.6 . .
N3 C4 C3 108.4(4) . .
N3 C4 H12 108.1 . .
C3 C4 H12 104.3 . .
N3 C4 H13 103.3 . .
C3 C4 H13 111.7 . .
H12 C4 H13 120.7 . .

loop_
_geom_bond_atom_site_label_1
_geom_bond_atom_site_label_2
_geom_bond_distance
_geom_bond_site_symmetry_2
Ga1 O2 1.837(3) .
Ga1 O3 1.841(3) .
Ga1 O5 1.841(3) .
Ga1 O6 1.853(3) .
Ga2 O8 1.903(3) .
Ga2 O1 1.948(3) .
Ga2 O7 1.998(3) .
Ga2 N2 2.067(4) .
Ga2 N3 2.068(4) .
Ga2 N1 2.071(4) .
P1 O4 1.489(3) .
P1 O1 1.533(3) .
P1 O2 1.560(3) .
P1 O3 1.569(3) 13
P2 O7 1.507(3) 11
P2 O8 1.522(3) 13
P2 O5 1.549(3) .
P2 O6 1.557(3) 6
O3 P1 1.569(3) 13
O6 P2 1.557(3) 8_544
O7 P2 1.507(3) 12
O8 P2 1.522(3) 13
N1 C1 1.491(6) .
N1 H1 0.9020 .
N1 H2 0.9041 .
N2 C2 1.463(7) .
N2 C3 1.469(7) .
N2 H3 0.8899 .
N3 C4 1.487(6) .
N3 H4 0.8369 .
N3 H5 0.9066 .
C1 C2 1.489(9) .
C1 H6 1.0333 .
C1 H7 0.9491 .
C2 H8 0.9614 .
C2 H9 1.0113 .
C3 C4 1.514(8) .
C3 H10 1.0363 .
C3 H11 0.9737 .
C4 H12 0.9932 .
C4 H13 1.0018 .
